data_7252117
loop_
_publ_author_name
'\<Ci\<zm\'ar, Erik'
'Holub, Mariia'
'\<Solt\'esov\'a, Daniela'
'Tk\'a\<c, Vladim\'ir'
'Dole\<zal, Petr'
'Kriegner, Dominik'
'Eigner, V\'aclav'
'Du\<sek, Michal'
'Ziolkovskiy, Dmitry'
'Meisel, Mark W.'
'Feher, Alexander'

_publ_section_title
;
 Elucidation of the structural and magnetic properties of the
 anion-radical salt (Et-3,5-diMe-Pz)(TCNQ)2
;
_journal_name_full 'Physical Chemistry Chemical Physics'
_journal_paper_doi 10.1039/D6CP00542J
_journal_year 2026
_chemical_formula_moiety '2(C12 H4 N4), C8 H13 N2'
_chemical_formula_sum 'C32 H21 N10'
_chemical_formula_weight 545.6
_space_group_IT_number 2
_space_group_name_Hall '-P 1'
_space_group_name_H-M_alt 'P -1'
_symmetry_cell_setting triclinic
_symmetry_Int_Tables_number 2
_symmetry_space_group_name_Hall '-P 1'
_symmetry_space_group_name_H-M 'P -1'
_audit_update_record
;
2026-01-29 deposited with the CCDC.	2026-06-02 downloaded from the CCDC.
;
_cell_angle_alpha 89.380(3)
_cell_angle_beta 76.884(3)
_cell_angle_gamma 80.584(3)
_cell_formula_units_Z 2
_cell_length_a 7.8658(3)
_cell_length_b 13.1568(5)
_cell_length_c 13.8695(4)
_cell_measurement_reflns_used 11048
_cell_measurement_temperature 95.0(2)
_cell_measurement_theta_max 75.88
_cell_measurement_theta_min 4.62
_cell_volume 1378.54(9)
_computing_cell_refinement 'CrysAlisPro 1.171.39.46 (Rigaku OD, 2018)'
_computing_data_collection 'CrysAlisPro 1.171.39.46 (Rigaku OD, 2018)'
_computing_data_reduction 'CrysAlisPro 1.171.39.46 (Rigaku OD, 2018)'
_diffrn_ambient_temperature 95
_diffrn_detector 'CCD plate'
_diffrn_detector_area_resol_mean 5.2027
_diffrn_measured_fraction_theta_full 0.98
_diffrn_measured_fraction_theta_max 0.98
_diffrn_measurement_device 'four-circle diffractometer'
_diffrn_measurement_device_type 'SuperNova, Dual, Cu at home/near, AtlasS2'
_diffrn_measurement_method '\w and \f scans'
_diffrn_radiation_monochromator mirror
_diffrn_radiation_probe x-ray
_diffrn_radiation_source 'X-ray tube'
_diffrn_radiation_type 'Cu K\a'
_diffrn_radiation_wavelength 1.54184
_diffrn_reflns_av_R_equivalents 0.0333
_diffrn_reflns_av_unetI/netI 0.0174
_diffrn_reflns_limit_h_max 9
_diffrn_reflns_limit_h_min -9
_diffrn_reflns_limit_k_max 16
_diffrn_reflns_limit_k_min -15
_diffrn_reflns_limit_l_max 17
_diffrn_reflns_limit_l_min -17
_diffrn_reflns_number 22247
_diffrn_reflns_theta_full 75.57
_diffrn_reflns_theta_max 76.01
_diffrn_reflns_theta_min 3.41
_diffrn_source 'micro-focus sealed X-ray tube'
_exptl_absorpt_coefficient_mu 0.67
_exptl_absorpt_correction_T_max 0.97
_exptl_absorpt_correction_T_min 0.846
_exptl_absorpt_correction_type analytical
_exptl_absorpt_process_details
;
   CrysAlisPro 1.171.39.46 (Rigaku Oxford Diffraction, 2015)
   Analytical numeric absorption correction based on crystal shape
;
_exptl_crystal_colour black
_exptl_crystal_density_diffrn 1.3144
_exptl_crystal_description platelet
_exptl_crystal_F_000 566
_exptl_crystal_size_max 0.384
_exptl_crystal_size_mid 0.228
_exptl_crystal_size_min 0.05
_refine_diff_density_max 0.27
_refine_diff_density_min -0.24
_refine_ls_extinction_coef 650(190)
_refine_ls_extinction_method 'B-C type 1 Gaussian isotropic (Becker & Coppens, 1974)'
_refine_ls_goodness_of_fit_gt 1.84
_refine_ls_goodness_of_fit_ref 1.71
_refine_ls_hydrogen_treatment constr
_refine_ls_number_constraints 84
_refine_ls_number_parameters 380
_refine_ls_number_reflns 5604
_refine_ls_number_restraints 0
_refine_ls_R_factor_all 0.0469
_refine_ls_R_factor_gt 0.0400
_refine_ls_shift/su_max 0.0102
_refine_ls_shift/su_mean 0.0018
_refine_ls_structure_factor_coef Fsqd
_refine_ls_weighting_details w=1/(\s^2^(I)+0.0016I^2^)
_refine_ls_weighting_scheme sigma
_refine_ls_wR_factor_gt 0.1083
_refine_ls_wR_factor_ref 0.1118
_reflns_number_gt 4634
_reflns_number_total 5604
_reflns_threshold_expression I>3\s(I)
_cod_data_source_file d6cp00542j2.cif
_cod_data_source_block 95K
_cod_depositor_comments
;
The following automatic conversions were performed:

data item '_diffrn_radiation_probe' value 'X-ray' was changed to
'x-ray' in accordance with the
/home/data/users/saulius/crontab/automatic-downloads/rss-feeds/RSC/lib/dictionaries/cif_core.dic
dictionary named 'cif_core.dic' version 2.4.2 last updated on
2011-04-26.

Automatic conversion script
Id: cif_fix_values 8170 2020-07-09 18:12:32Z antanas 
;
_cod_database_code 7252117

loop_
_space_group_symop_id
_space_group_symop_operation_xyz
1 x,y,z
2 -x,-y,-z

loop_
_atom_site_label
_atom_site_type_symbol
_atom_site_fract_x
_atom_site_fract_y
_atom_site_fract_z
_atom_site_adp_type
_atom_site_U_iso_or_equiv
_atom_site_site_symmetry_multiplicity
_atom_site_occupancy
_atom_site_calc_flag
_atom_site_refinement_flags
_atom_site_disorder_assembly
_atom_site_disorder_group
N1a N -0.04375(13) 0.96927(8) 0.85802(8) Uani 0.0264(3) 2 1 d . . .
N2a N -0.42314(13) 0.91378(8) 0.68103(8) Uani 0.0264(3) 2 1 d . . .
N3a N 0.76658(13) 0.85013(8) 0.34022(8) Uani 0.0265(3) 2 1 d . . .
N4a N 0.37863(15) 0.78940(9) 0.17849(8) Uani 0.0285(3) 2 1 d . . .
N1b N 0.21666(14) 0.70678(8) 0.78776(8) Uani 0.0260(3) 2 1 d . . .
N2b N -0.16331(13) 0.64483(8) 0.61970(8) Uani 0.0267(3) 2 1 d . . .
N3b N 1.03216(13) 0.58712(9) 0.26946(8) Uani 0.0282(3) 2 1 d . . .
N4b N 0.64774(14) 0.53098(8) 0.10508(8) Uani 0.0261(3) 2 1 d . . .
N1c N 0.72406(12) 0.25566(7) 0.00886(7) Uani 0.0188(3) 2 1 d . . .
N2c N 0.43246(13) 0.17293(8) 0.10016(7) Uani 0.0223(3) 2 1 d . . .
C1a C 0.03476(14) 0.89342(8) 0.60641(8) Uani 0.0186(3) 2 1 d . . .
C2a C 0.21546(14) 0.90027(8) 0.60720(8) Uani 0.0188(3) 2 1 d . . .
C3a C 0.34552(14) 0.88106(8) 0.52383(8) Uani 0.0188(3) 2 1 d . . .
C4a C 0.30790(14) 0.85314(8) 0.43164(8) Uani 0.0183(3) 2 1 d . . .
C5a C 0.12705(14) 0.84609(8) 0.43049(8) Uani 0.0187(3) 2 1 d . . .
C6a C -0.00298(14) 0.86593(8) 0.51390(8) Uani 0.0192(3) 2 1 d . . .
C7a C -0.10035(15) 0.91544(8) 0.69103(9) Uani 0.0196(3) 2 1 d . . .
C8a C -0.06875(14) 0.94459(9) 0.78380(9) Uani 0.0205(3) 2 1 d . . .
C9a C -0.28012(15) 0.91292(9) 0.68759(8) Uani 0.0204(3) 2 1 d . . .
C10a C 0.44126(15) 0.83385(8) 0.34624(8) Uani 0.0192(3) 2 1 d . . .
C11a C 0.62120(15) 0.84291(9) 0.34381(8) Uani 0.0202(3) 2 1 d . . .
C12a C 0.40611(14) 0.80858(9) 0.25347(9) Uani 0.0208(3) 2 1 d . . .
C1b C 0.29714(14) 0.63122(8) 0.53516(8) Uani 0.0173(3) 2 1 d . . .
C2b C 0.47715(14) 0.63749(8) 0.53651(8) Uani 0.0175(3) 2 1 d . . .
C3b C 0.60800(14) 0.61841(8) 0.45266(8) Uani 0.0183(3) 2 1 d . . .
C4b C 0.57124(14) 0.59258(8) 0.36035(8) Uani 0.0178(3) 2 1 d . . .
C5b C 0.39160(14) 0.58580(8) 0.35890(8) Uani 0.0178(3) 2 1 d . . .
C6b C 0.26069(14) 0.60467(8) 0.44273(8) Uani 0.0180(3) 2 1 d . . .
C7b C 0.16169(14) 0.65231(8) 0.62095(8) Uani 0.0182(3) 2 1 d . . .
C8b C 0.19366(14) 0.68154(8) 0.71315(8) Uani 0.0192(3) 2 1 d . . .
C9b C -0.01806(15) 0.64751(9) 0.62024(8) Uani 0.0195(3) 2 1 d . . .
C10b C 0.70728(14) 0.57367(8) 0.27397(8) Uani 0.0189(3) 2 1 d . . .
C11b C 0.88653(15) 0.58082(9) 0.27268(8) Uani 0.0206(3) 2 1 d . . .
C12b C 0.67357(14) 0.54955(8) 0.18087(9) Uani 0.0201(3) 2 1 d . . .
C1c C 0.74130(15) 0.15519(9) 0.02665(8) Uani 0.0206(3) 2 1 d . . .
C2c C 0.59224(15) 0.11395(9) 0.07286(8) Uani 0.0211(3) 2 1 d . . .
C3c C 0.41937(15) 0.27405(9) 0.08318(8) Uani 0.0215(3) 2 1 d . . .
C4c C 0.56583(15) 0.31646(9) 0.03622(8) Uani 0.0203(3) 2 1 d . . .
C5c C 0.87665(15) 0.30579(9) -0.04145(9) Uani 0.0244(4) 2 1 d . . .
C6c C 1.04984(16) 0.23312(10) -0.07161(10) Uani 0.0297(4) 2 1 d . . .
C7c C 0.61046(16) 0.00135(9) 0.09311(10) Uani 0.0271(4) 2 1 d . . .
C8c C 0.24336(16) 0.34143(10) 0.11709(9) Uani 0.0284(4) 2 1 d . . .
H1c2a H 0.243977 0.918729 0.667723 Uiso 0.0225 2 1 d . . .
H1c3a H 0.464888 0.886122 0.526189 Uiso 0.0226 2 1 d . . .
H1c5a H 0.098734 0.827159 0.370051 Uiso 0.0224 2 1 d . . .
H1c6a H -0.122587 0.861632 0.511433 Uiso 0.023 2 1 d . . .
H1c2b H 0.505549 0.655342 0.597245 Uiso 0.021 2 1 d . . .
H1c3b H 0.727551 0.622371 0.455518 Uiso 0.0219 2 1 d . . .
H1c5b H 0.363431 0.567777 0.298151 Uiso 0.0214 2 1 d . . .
H1c6b H 0.141339 0.600094 0.439925 Uiso 0.0215 2 1 d . . .
H1c1c H 0.854857 0.111865 0.007885 Uiso 0.0247 2 1 d . . .
H1c4c H 0.55402 0.388818 0.023397 Uiso 0.0243 2 1 d . . .
H1c5c H 0.889691 0.35998 0.000748 Uiso 0.0293 2 1 d . . .
H2c5c H 0.849614 0.340854 -0.098543 Uiso 0.0293 2 1 d . . .
H1c6c H 1.142144 0.271408 -0.100008 Uiso 0.0357 2 1 d . . .
H2c6c H 1.077071 0.198215 -0.014476 Uiso 0.0357 2 1 d . . .
H3c6c H 1.040704 0.18342 -0.119563 Uiso 0.0357 2 1 d . . .
H1c7c H 0.682934 -0.037046 0.035753 Uiso 0.0325 2 1 d . . .
H2c7c H 0.664596 -0.012525 0.148361 Uiso 0.0325 2 1 d . . .
H3c7c H 0.495532 -0.018712 0.108213 Uiso 0.0325 2 1 d . . .
H1c8c H 0.22651 0.39182 0.068068 Uiso 0.0341 2 1 d . . .
H2c8c H 0.151394 0.300034 0.126415 Uiso 0.0341 2 1 d . . .
H3c8c H 0.239166 0.375711 0.178537 Uiso 0.0341 2 1 d . . .

loop_
_atom_site_aniso_label
_atom_site_aniso_type_symbol
_atom_site_aniso_U_11
_atom_site_aniso_U_22
_atom_site_aniso_U_33
_atom_site_aniso_U_12
_atom_site_aniso_U_13
_atom_site_aniso_U_23
N1a N 0.0249(5) 0.0309(6) 0.0237(5) -0.0033(4) -0.0071(4) -0.0046(4)
N2a N 0.0223(5) 0.0331(6) 0.0247(5) -0.0031(4) -0.0082(4) -0.0003(4)
N3a N 0.0233(5) 0.0306(6) 0.0269(5) -0.0073(4) -0.0065(4) -0.0022(4)
N4a N 0.0351(6) 0.0320(6) 0.0214(5) -0.0072(4) -0.0113(4) -0.0006(4)
N1b N 0.0294(5) 0.0293(5) 0.0206(5) -0.0035(4) -0.0095(4) -0.0022(4)
N2b N 0.0215(5) 0.0343(6) 0.0267(5) -0.0074(4) -0.0083(4) -0.0007(4)
N3b N 0.0214(5) 0.0385(6) 0.0260(5) -0.0071(4) -0.0064(4) 0.0040(4)
N4b N 0.0321(5) 0.0268(5) 0.0211(5) -0.0067(4) -0.0085(4) -0.0014(4)
N1c N 0.0215(4) 0.0213(5) 0.0166(4) -0.0063(4) -0.0081(4) -0.0008(3)
N2c N 0.0236(5) 0.0243(5) 0.0206(5) -0.0057(4) -0.0066(4) -0.0002(4)
C1a C 0.0208(5) 0.0156(5) 0.0214(5) -0.0032(4) -0.0090(4) 0.0010(4)
C2a C 0.0210(5) 0.0163(5) 0.0217(5) -0.0040(4) -0.0096(4) -0.0005(4)
C3a C 0.0193(5) 0.0175(5) 0.0220(5) -0.0043(4) -0.0089(4) 0.0002(4)
C4a C 0.0209(5) 0.0148(5) 0.0216(5) -0.0044(4) -0.0089(4) 0.0014(4)
C5a C 0.0214(5) 0.0172(5) 0.0204(5) -0.0038(4) -0.0104(4) 0.0009(4)
C6a C 0.0191(5) 0.0182(5) 0.0227(5) -0.0035(4) -0.0095(4) 0.0004(4)
C7a C 0.0196(5) 0.0174(5) 0.0228(5) -0.0023(4) -0.0074(4) 0.0000(4)
C8a C 0.0175(5) 0.0200(5) 0.0230(6) -0.0010(4) -0.0039(4) -0.0015(4)
C9a C 0.0217(6) 0.0214(5) 0.0183(5) -0.0022(4) -0.0058(4) -0.0004(4)
C10a C 0.0220(5) 0.0169(5) 0.0208(5) -0.0046(4) -0.0085(4) 0.0008(4)
C11a C 0.0233(6) 0.0197(5) 0.0183(5) -0.0045(4) -0.0056(4) -0.0008(4)
C12a C 0.0206(5) 0.0201(5) 0.0227(6) -0.0050(4) -0.0057(4) 0.0023(4)
C1b C 0.0188(5) 0.0153(5) 0.0197(5) -0.0030(4) -0.0080(4) 0.0005(4)
C2b C 0.0192(5) 0.0171(5) 0.0186(5) -0.0031(4) -0.0091(4) -0.0002(4)
C3b C 0.0168(5) 0.0178(5) 0.0221(5) -0.0030(4) -0.0084(4) 0.0005(4)
C4b C 0.0199(5) 0.0156(5) 0.0195(5) -0.0038(4) -0.0075(4) 0.0007(4)
C5b C 0.0200(5) 0.0163(5) 0.0197(5) -0.0038(4) -0.0091(4) -0.0003(4)
C6b C 0.0183(5) 0.0174(5) 0.0206(5) -0.0046(4) -0.0084(4) 0.0000(4)
C7b C 0.0187(5) 0.0180(5) 0.0195(5) -0.0036(4) -0.0072(4) -0.0003(4)
C8b C 0.0171(5) 0.0186(5) 0.0216(6) -0.0016(4) -0.0047(4) 0.0012(4)
C9b C 0.0219(6) 0.0207(5) 0.0169(5) -0.0046(4) -0.0055(4) -0.0004(4)
C10b C 0.0196(5) 0.0178(5) 0.0204(5) -0.0034(4) -0.0063(4) -0.0001(4)
C11b C 0.0220(6) 0.0226(6) 0.0175(5) -0.0032(4) -0.0050(4) 0.0012(4)
C12b C 0.0199(5) 0.0181(5) 0.0216(6) -0.0032(4) -0.0032(4) 0.0000(4)
C1c C 0.0227(5) 0.0216(5) 0.0189(5) -0.0037(4) -0.0077(4) -0.0022(4)
C2c C 0.0244(5) 0.0214(6) 0.0191(5) -0.0051(4) -0.0077(4) -0.0006(4)
C3c C 0.0237(5) 0.0246(6) 0.0174(5) -0.0037(4) -0.0076(4) -0.0014(4)
C4c C 0.0235(5) 0.0198(6) 0.0193(5) -0.0027(4) -0.0089(4) -0.0016(4)
C5c C 0.0235(5) 0.0247(6) 0.0267(6) -0.0087(4) -0.0060(5) 0.0040(4)
C6c C 0.0233(6) 0.0286(7) 0.0363(7) -0.0061(5) -0.0034(5) 0.0015(5)
C7c C 0.0305(6) 0.0214(6) 0.0299(6) -0.0063(5) -0.0065(5) 0.0014(5)
C8c C 0.0247(6) 0.0300(7) 0.0276(6) -0.0009(5) -0.0026(5) 0.0016(5)

loop_
_atom_type_symbol
_atom_type_scat_dispersion_real
_atom_type_scat_dispersion_imag
_atom_type_scat_source
C 0.0181 0.0091 'International Tables Vol C tables 4.2.6.8 and 6.1.1.1'
H 0.0000 0.0000 'International Tables Vol C tables 4.2.6.8 and 6.1.1.1'
N 0.0311 0.0180 'International Tables Vol C tables 4.2.6.8 and 6.1.1.1'

loop_
_exptl_crystal_face_index_h
_exptl_crystal_face_index_k
_exptl_crystal_face_index_l
_exptl_crystal_face_perp_dist
? ? ? ?

loop_
_geom_angle_atom_site_label_1
_geom_angle_atom_site_label_2
_geom_angle_atom_site_label_3
_geom_angle_site_symmetry_1
_geom_angle_site_symmetry_2
_geom_angle_site_symmetry_3
_geom_angle
_geom_angle_publ_flag
C1c N1c C4c . . . 120.48(10) ?
C1c N1c C5c . . . 122.46(9) ?
C4c N1c C5c . . . 117.05(9) ?
C2c N2c C3c . . . 118.17(10) ?
C2a C1a C6a . . . 117.89(9) ?
C2a C1a C7a . . . 121.36(11) ?
C6a C1a C7a . . . 120.72(11) ?
C1a C2a C3a . . . 120.94(11) ?
C1a C2a H1c2a . . . 119.53 ?
C3a C2a H1c2a . . . 119.53 ?
C2a C3a C4a . . . 121.14(11) ?
C2a C3a H1c3a . . . 119.43 ?
C4a C3a H1c3a . . . 119.43 ?
C3a C4a C5a . . . 118.12(9) ?
C3a C4a C10a . . . 121.04(11) ?
C5a C4a C10a . . . 120.84(11) ?
C4a C5a C6a . . . 120.60(11) ?
C4a C5a H1c5a . . . 119.7 ?
C6a C5a H1c5a . . . 119.7 ?
C1a C6a C5a . . . 121.30(11) ?
C1a C6a H1c6a . . . 119.35 ?
C5a C6a H1c6a . . . 119.35 ?
C1a C7a C8a . . . 122.42(11) ?
C1a C7a C9a . . . 120.52(11) ?
C8a C7a C9a . . . 117.04(9) ?
N1a C8a C7a . . . 179.14(12) ?
N2a C9a C7a . . . 176.78(12) ?
C4a C10a C11a . . . 122.45(11) ?
C4a C10a C12a . . . 121.94(11) ?
C11a C10a C12a . . . 115.53(9) ?
N3a C11a C10a . . . 178.90(12) ?
N4a C12a C10a . . . 179.14(13) ?
C2b C1b C6b . . . 117.72(9) ?
C2b C1b C7b . . . 120.94(11) ?
C6b C1b C7b . . . 121.33(10) ?
C1b C2b C3b . . . 120.77(11) ?
C1b C2b H1c2b . . . 119.61 ?
C3b C2b H1c2b . . . 119.61 ?
C2b C3b C4b . . . 121.44(11) ?
C2b C3b H1c3b . . . 119.28 ?
C4b C3b H1c3b . . . 119.28 ?
C3b C4b C5b . . . 117.89(9) ?
C3b C4b C10b . . . 120.99(10) ?
C5b C4b C10b . . . 121.12(11) ?
C4b C5b C6b . . . 120.72(11) ?
C4b C5b H1c5b . . . 119.64 ?
C6b C5b H1c5b . . . 119.64 ?
C1b C6b C5b . . . 121.45(11) ?
C1b C6b H1c6b . . . 119.27 ?
C5b C6b H1c6b . . . 119.27 ?
C1b C7b C8b . . . 122.45(11) ?
C1b C7b C9b . . . 121.44(11) ?
C8b C7b C9b . . . 116.09(9) ?
N1b C8b C7b . . . 178.61(11) ?
N2b C9b C7b . . . 179.23(12) ?
C4b C10b C11b . . . 122.50(11) ?
C4b C10b C12b . . . 122.04(11) ?
C11b C10b C12b . . . 115.42(9) ?
N3b C11b C10b . . . 178.49(12) ?
N4b C12b C10b . . . 179.09(12) ?
N1c C1c C2c . . . 119.05(10) ?
N1c C1c H1c1c . . . 120.47 ?
C2c C1c H1c1c . . . 120.47 ?
N2c C2c C1c . . . 121.58(10) ?
N2c C2c C7c . . . 119.03(10) ?
C1c C2c C7c . . . 119.39(10) ?
N2c C3c C4c . . . 121.14(10) ?
N2c C3c C8c . . . 118.71(10) ?
C4c C3c C8c . . . 120.14(10) ?
N1c C4c C3c . . . 119.55(10) ?
N1c C4c H1c4c . . . 120.22 ?
C3c C4c H1c4c . . . 120.22 ?
N1c C5c C6c . . . 114.42(10) ?
N1c C5c H1c5c . . . 109.47 ?
N1c C5c H2c5c . . . 109.47 ?
C6c C5c H1c5c . . . 109.47 ?
C6c C5c H2c5c . . . 109.47 ?
H1c5c C5c H2c5c . . . 104.02 ?
C5c C6c H1c6c . . . 109.47 ?
C5c C6c H2c6c . . . 109.47 ?
C5c C6c H3c6c . . . 109.47 ?
H1c6c C6c H2c6c . . . 109.47 ?
H1c6c C6c H3c6c . . . 109.47 ?
H2c6c C6c H3c6c . . . 109.47 ?
C2c C7c H1c7c . . . 109.47 ?
C2c C7c H2c7c . . . 109.47 ?
C2c C7c H3c7c . . . 109.47 ?
H1c7c C7c H2c7c . . . 109.47 ?
H1c7c C7c H3c7c . . . 109.47 ?
H2c7c C7c H3c7c . . . 109.47 ?
C3c C8c H1c8c . . . 109.47 ?
C3c C8c H2c8c . . . 109.47 ?
C3c C8c H3c8c . . . 109.47 ?
H1c8c C8c H2c8c . . . 109.47 ?
H1c8c C8c H3c8c . . . 109.47 ?
H2c8c C8c H3c8c . . . 109.47 ?

loop_
_geom_bond_atom_site_label_1
_geom_bond_atom_site_label_2
_geom_bond_site_symmetry_1
_geom_bond_site_symmetry_2
_geom_bond_distance
_geom_bond_publ_flag
N1a C8a . . 1.1505(17) ?
N2a C9a . . 1.1473(17) ?
N3a C11a . . 1.1527(17) ?
N4a C12a . . 1.1477(18) ?
N1b C8b . . 1.1515(17) ?
N2b C9b . . 1.1505(16) ?
N3b C11b . . 1.1527(16) ?
N4b C12b . . 1.1510(17) ?
N1c C1c . . 1.3327(15) ?
N1c C4c . . 1.3413(13) ?
N1c C5c . . 1.4938(15) ?
N2c C2c . . 1.3403(14) ?
N2c C3c . . 1.3398(15) ?
C1a C2a . . 1.4413(17) ?
C1a C6a . . 1.4433(18) ?
C1a C7a . . 1.3898(14) ?
C2a C3a . . 1.3537(14) ?
C2a H1c2a . . 0.96 ?
C3a C4a . . 1.4404(17) ?
C3a H1c3a . . 0.96 ?
C4a C5a . . 1.4444(17) ?
C4a C10a . . 1.3868(14) ?
C5a C6a . . 1.3545(14) ?
C5a H1c5a . . 0.96 ?
C6a H1c6a . . 0.96 ?
C7a C8a . . 1.4322(18) ?
C7a C9a . . 1.4314(17) ?
C10a C11a . . 1.4325(17) ?
C10a C12a . . 1.4294(18) ?
C1b C2b . . 1.4361(16) ?
C1b C6b . . 1.4341(17) ?
C1b C7b . . 1.4011(14) ?
C2b C3b . . 1.3614(14) ?
C2b H1c2b . . 0.96 ?
C3b C4b . . 1.4310(17) ?
C3b H1c3b . . 0.96 ?
C4b C5b . . 1.4349(16) ?
C4b C10b . . 1.4071(14) ?
C5b C6b . . 1.3613(14) ?
C5b H1c5b . . 0.96 ?
C6b H1c6b . . 0.96 ?
C7b C8b . . 1.4263(17) ?
C7b C9b . . 1.4279(17) ?
C10b C11b . . 1.4245(17) ?
C10b C12b . . 1.4247(18) ?
C1c C2c . . 1.3926(16) ?
C1c H1c1c . . 0.96 ?
C2c C7c . . 1.4947(17) ?
C3c C4c . . 1.3873(16) ?
C3c C8c . . 1.4953(15) ?
C4c H1c4c . . 0.96 ?
C5c C6c . . 1.5062(16) ?
C5c H1c5c . . 0.96 ?
C5c H2c5c . . 0.96 ?
C6c H1c6c . . 0.96 ?
C6c H2c6c . . 0.96 ?
C6c H3c6c . . 0.96 ?
C7c H1c7c . . 0.96 ?
C7c H2c7c . . 0.96 ?
C7c H3c7c . . 0.96 ?
C8c H1c8c . . 0.96 ?
C8c H2c8c . . 0.96 ?
C8c H3c8c . . 0.96 ?

loop_
_geom_hbond_atom_site_label_D
_geom_hbond_atom_site_label_H
_geom_hbond_atom_site_label_A
_geom_hbond_site_symmetry_D
_geom_hbond_site_symmetry_H
_geom_hbond_site_symmetry_A
_geom_hbond_distance_DH
_geom_hbond_distance_HA
_geom_hbond_distance_DA
_geom_hbond_angle_DHA
_geom_hbond_publ_flag
C4c H1c4c N4b . . . 0.96 2.49 3.1978(17) 130.47 ?

loop_
_geom_torsion_atom_site_label_1
_geom_torsion_atom_site_label_2
_geom_torsion_atom_site_label_3
_geom_torsion_atom_site_label_4
_geom_torsion_site_symmetry_1
_geom_torsion_site_symmetry_2
_geom_torsion_site_symmetry_3
_geom_torsion_site_symmetry_4
_geom_torsion
_geom_torsion_publ_flag
? ? ? ? ? ? ? ? ? ?

loop_
_restr_angle_atom_site_label_1
_restr_angle_site_symmetry_1
_restr_angle_atom_site_label_2
_restr_angle_site_symmetry_2
_restr_angle_atom_site_label_3
_restr_angle_site_symmetry_3
_restr_angle_target
_restr_angle_target_weight_param
? ? ? ? ? ? ? ?

loop_
_restr_distance_atom_site_label_1
_restr_distance_site_symmetry_1
_restr_distance_atom_site_label_2
_restr_distance_site_symmetry_2
_restr_distance_target
_restr_distance_target_weight_param
? ? ? ? ? ?

loop_
_restr_equal_angle_atom_site_label_1
_restr_equal_angle_site_symmetry_1
_restr_equal_angle_atom_site_label_2
_restr_equal_angle_site_symmetry_2
_restr_equal_angle_atom_site_label_3
_restr_equal_angle_site_symmetry_3
_restr_equal_angle_class_class_id
_restr_equal_angle_class_target_weight_param
? ? ? ? ? ? ? ?

loop_
_restr_equal_distance_atom_site_label_1
_restr_equal_distance_site_symmetry_1
_restr_equal_distance_atom_site_label_2
_restr_equal_distance_site_symmetry_2
_restr_equal_distance_class_class_id
_restr_equal_distance_class_target_weight_param
? ? ? ? ? ?

loop_
_restr_equal_torsion_atom_site_label_1
_restr_equal_torsion_site_symmetry_1
_restr_equal_torsion_atom_site_label_2
_restr_equal_torsion_site_symmetry_2
_restr_equal_torsion_atom_site_label_3
_restr_equal_torsion_site_symmetry_3
_restr_equal_torsion_atom_site_label_4
_restr_equal_torsion_site_symmetry_4
_restr_equal_torsion_class_class_id
_restr_equal_torsion_class_target_weight_param
? ? ? ? ? ? ? ? ? ?

loop_
_restr_torsion_atom_site_label_1
_restr_torsion_site_symmetry_1
_restr_torsion_atom_site_label_2
_restr_torsion_site_symmetry_2
_restr_torsion_atom_site_label_3
_restr_torsion_site_symmetry_3
_restr_torsion_atom_site_label_4
_restr_torsion_site_symmetry_4
_restr_torsion_angle_target
_restr_torsion_weight_param
? ? ? ? ? ? ? ? ? ?

loop_
_twin_individual_id
_twin_individual_mass_fraction_refined
_twin_individual_twin_matrix_11
_twin_individual_twin_matrix_12
_twin_individual_twin_matrix_13
_twin_individual_twin_matrix_21
_twin_individual_twin_matrix_22
_twin_individual_twin_matrix_23
_twin_individual_twin_matrix_31
_twin_individual_twin_matrix_32
_twin_individual_twin_matrix_33
? ? ? ? ? ? ? ? ? ? ?
